data_2004693
loop_
_publ_author_name
'Gibson, D. H.'
'Bardon, R. F.'
'Mehta, J. M.'
'Mashuta, M. S.'
'Richardson, J. F.'

_publ_section_title
1-Carbonyl-2,2-<i>cis</i>-dicarbonyl-\m-formato-1<i>C</i>:2<i>O</i>,<i>O</i>'-1-nitrosyl-1-(\h^5^-pentamethylcyclopentadienyl)-2,2-<i>trans</i>-bis(triphenylphosphine)dirhenium
_journal_issue 4
_journal_name_full 'Acta Crystallographica Section C'
_journal_page_first 852
_journal_page_last 854
_journal_paper_doi 10.1107/S010827019501376X
_journal_volume 52
_journal_year 1996
_chemical_formula_sum 'C50 H45 N O6 P2 Re2'
_chemical_formula_weight 1190.27
_space_group_IT_number 14
_symmetry_cell_setting monoclinic
_symmetry_space_group_name_Hall '-P 2yn'
_symmetry_space_group_name_H-M 'P 1 21/n 1'
_atom_type_scat_source 'Cromer & Waber (1974)'
_cell_angle_alpha 90
_cell_angle_beta 103.04(2)
_cell_angle_gamma 90
_cell_formula_units_Z 4
_cell_length_a 13.236(3)
_cell_length_b 17.146(5)
_cell_length_c 20.781(6)
_cell_measurement_reflns_used 25
_cell_measurement_temperature 296
_cell_measurement_theta_max 18.0
_cell_measurement_theta_min 15.0
_cell_volume 4595(2)
_computing_cell_refinement 'Enraf-Nonius Diffractometer Control 1988'
_computing_data_collection 'Enraf-Nonius Diffractometer Control 1988'
_computing_data_reduction TEXSAN
_computing_molecular_graphics TEXSAN
_computing_publication_material TEXSAN
_computing_structure_refinement TEXSAN
_computing_structure_solution 'SAPI91 (Fan, 1991)'
_diffrn_measurement_device 'Enraf-Nonius CAD-4'
_diffrn_measurement_method '\w/2\q scans'
_diffrn_radiation_type MoK\a
_diffrn_radiation_wavelength 0.71073
_diffrn_reflns_av_R_equivalents 0.019
_diffrn_reflns_limit_h_max 0
_diffrn_reflns_limit_h_min -15
_diffrn_reflns_limit_k_max 20
_diffrn_reflns_limit_k_min 0
_diffrn_reflns_limit_l_max 24
_diffrn_reflns_limit_l_min -24
_diffrn_reflns_number 8766
_diffrn_reflns_theta_max 25.0
_diffrn_standards_decay_% 3.6
_diffrn_standards_interval_time 60
_diffrn_standards_number 3
_exptl_absorpt_coefficient_mu 53.77
_exptl_absorpt_correction_T_max 0.340
_exptl_absorpt_correction_T_min 0.218
_exptl_absorpt_correction_type 'empirical, \y scans'
_exptl_crystal_colour orange
_exptl_crystal_density_diffrn 1.721
_exptl_crystal_description block
_exptl_crystal_size_max 0.33
_exptl_crystal_size_mid 0.20
_exptl_crystal_size_min 0.14
_refine_diff_density_max 1.04
_refine_diff_density_min -1.03
_refine_ls_extinction_coef 2.68E-11
_refine_ls_extinction_method Zachariasen
_refine_ls_goodness_of_fit_obs 1.59
_refine_ls_hydrogen_treatment 'noref, located from \D maps'
_refine_ls_number_parameters 543
_refine_ls_number_reflns 5545
_refine_ls_R_factor_obs 0.034
_refine_ls_shift/esd_max 0.03
_refine_ls_structure_factor_coef F
_refine_ls_weighting_details w=1/\s^2^(F)
_refine_ls_weighting_scheme calc
_refine_ls_wR_factor_obs 0.034
_reflns_number_observed 5546
_reflns_number_total 8559
_reflns_observed_criterion I>3\s(I)
_cod_data_source_file bk1177.cif
_cod_data_source_block bk1177a
_cod_depositor_comments
;
The following automatic conversions were performed:

'_refine_ls_weighting_scheme' value ' w=1/\s^2^(F)' was changed to
'calc'. New tag '_refine_ls_weighting_details' was created. The value
of the new tag was set to 'w=1/\s^2^(F)'.

Automatic conversion script
Id: cif_fix_values 3143 2015-03-26 13:38:13Z robertas 
;
_cod_original_sg_symbol_H-M 'P 21/n'
_cod_database_code 2004693

loop_
_symmetry_equiv_pos_as_xyz
x,y,z
1/2+x,1/2-y,1/2+z
-x,-y,-z
1/2-x,1/2+y,1/2-z

loop_
_atom_site_label
_atom_site_fract_x
_atom_site_fract_y
_atom_site_fract_z
_atom_site_B_iso_or_equiv
Re(1) -0.28756(3) 0.08073(2) 0.17380(2) 4.60(1)
Re(2) 0.04831(2) 0.17480(2) 0.17337(1) 2.378(7)
P(1) 0.1056(2) 0.1078(1) 0.27784(10) 2.74(5)
P(2) -0.0058(2) 0.2415(1) 0.06848(9) 2.75(5)
O(1) -0.1045(4) 0.1853(3) 0.1954(2) 2.9(1)
O(2) -0.0716(4) 0.0837(3) 0.1428(2) 2.9(1)
O(3a) -0.3574(9) 0.2486(7) 0.1409(6) 6.9(3)
O(3b) -0.350(2) 0.244(2) 0.186(1) 9.5(8)
O(4a) -0.212(1) 0.0741(8) 0.3221(7) 8.3(4)
O(4b) -0.252(2) 0.103(1) 0.314(1) 5.7(5)
O(5) 0.1547(5) 0.3230(4) 0.2336(3) 4.9(2)
O(6) 0.2406(5) 0.1187(4) 0.1306(3) 5.4(2)
N(1a) -0.3268(8) 0.1821(7) 0.1637(5) 8.6(3)
C(1) -0.1382(6) 0.1187(5) 0.1690(4) 3.0(2)
C(4b) -0.273(2) 0.102(2) 0.252(1) 3.8(6)
C(4a) -0.239(1) 0.0791(9) 0.2654(7) 3.6(3)
C(5) 0.1172(6) 0.2646(5) 0.2095(4) 3.2(2)
C(6) 0.1684(6) 0.1427(5) 0.1479(4) 3.4(2)
C(7) -0.3203(8) -0.0503(5) 0.1543(5) 4.9(3)
C(8) -0.4150(8) -0.0138(7) 0.1575(5) 5.6(3)
C(9) -0.4401(7) 0.0406(6) 0.1060(6) 5.8(3)
C(10) -0.3611(9) 0.0367(6) 0.0696(5) 5.2(3)
C(11) -0.2867(7) -0.0201(6) 0.0988(5) 4.8(3)
C(12) -0.271(1) -0.1162(7) 0.1960(6) 9.6(4)
C(13) -0.483(1) -0.0338(8) 0.2039(6) 10.0(5)
C(14) -0.5359(9) 0.0912(8) 0.0882(8) 10.6(5)
C(15) -0.358(1) 0.0816(8) 0.0078(6) 10.3(5)
C(16) -0.1995(8) -0.0501(7) 0.0731(6) 7.9(4)
C(17) 0.0589(6) 0.0078(4) 0.2807(4) 3.1(2)
C(18) 0.0130(7) -0.0207(5) 0.3290(4) 4.4(2)
C(19) -0.0125(9) -0.0995(6) 0.3279(5) 5.8(3)
C(20) 0.0104(9) -0.1500(5) 0.2823(6) 6.2(3)
C(21) 0.0527(9) -0.1204(6) 0.2330(5) 6.1(3)
C(22) 0.0770(8) -0.0423(5) 0.2320(5) 5.0(3)
C(23) 0.0765(6) 0.1534(4) 0.3514(4) 3.1(2)
C(24) 0.1273(6) 0.1296(5) 0.4142(4) 3.8(2)
C(25) 0.1021(7) 0.1606(6) 0.4697(4) 4.5(2)
C(26) 0.0292(7) 0.2181(6) 0.4633(4) 4.9(3)
C(27) -0.0197(7) 0.2433(6) 0.4016(4) 5.1(3)
C(28) 0.0024(6) 0.2112(5) 0.3459(4) 3.7(2)
C(29) 0.2476(6) 0.0951(5) 0.3025(3) 3.0(2)
C(30) 0.3102(6) 0.1592(5) 0.3025(4) 4.4(2)
C(31) 0.4170(7) 0.1541(5) 0.3224(4) 4.8(2)
C(32) 0.4639(7) 0.0837(6) 0.3415(4) 4.7(2)
C(33) 0.4028(7) 0.0196(5) 0.3419(5) 4.8(3)
C(34) 0.2952(7) 0.0248(5) 0.3230(4) 4.3(2)
C(35) -0.0871(6) 0.1873(5) -0.0003(3) 2.9(2)
C(36) -0.1748(6) 0.2186(5) -0.0419(4) 3.5(2)
C(37) -0.2297(7) 0.1741(6) -0.0942(4) 4.6(2)
C(38) -0.1978(7) 0.1009(5) -0.1063(4) 4.3(2)
C(39) -0.1103(8) 0.0700(5) -0.0649(4) 4.9(2)
C(40) -0.0561(7) 0.1128(5) -0.0119(4) 3.9(2)
C(41) -0.0758(6) 0.3336(4) 0.0684(3) 2.8(2)
C(42) -0.1354(7) 0.3454(5) 0.1150(4) 3.9(2)
C(43) -0.1914(7) 0.4136(5) 0.1148(4) 4.5(2)
C(44) -0.1883(7) 0.4698(5) 0.0682(5) 4.6(2)
C(45) -0.1312(7) 0.4593(5) 0.0219(4) 3.9(2)
C(46) -0.0764(6) 0.3916(5) 0.0210(4) 3.6(2)
C(47) 0.1021(6) 0.2725(5) 0.0325(4) 3.2(2)
C(48) 0.1067(7) 0.2567(6) -0.0315(4) 4.9(3)
C(49) 0.1887(9) 0.2840(7) -0.0582(5) 6.3(3)
C(50) 0.2658(8) 0.3261(7) -0.0205(6) 6.1(3)
C(51) 0.2636(8) 0.3427(7) 0.0439(6) 7.2(3)
C(52) 0.1806(8) 0.3161(7) 0.0692(5) 6.0(3)
H(12b) -0.300 -0.125 0.233 11.520
H(12c) -0.196 -0.106 0.215 11.520
H(12a) -0.272 -0.164 0.172 11.520
H(13a) -0.504 0.015 0.223 12.000
H(13b) -0.550 -0.054 0.178 12.000
H(13c) -0.453 -0.067 0.235 12.000
H(14c) -0.601 0.062 0.075 12.720
H(14a) -0.544 0.127 0.122 12.720
H(14b) -0.536 0.125 0.049 12.720
H(15c) -0.413 0.119 -0.006 12.360
H(15a) -0.293 0.114 0.014 12.360
H(15b) -0.357 0.050 -0.030 12.360
H(16b) -0.189 -0.021 0.034 9.480
H(16c) -0.134 -0.047 0.105 9.480
H(16a) -0.208 -0.104 0.059 9.480
H(18) -0.023 0.016 0.364 5.280
H(19) -0.048 -0.120 0.362 6.960
H(20) -0.004 -0.205 0.281 7.440
H(21) 0.066 -0.157 0.199 7.320
H(22) 0.109 -0.022 0.197 6.000
H(24) 0.181 0.088 0.420 4.560
H(25) 0.137 0.142 0.513 5.400
H(26) 0.012 0.239 0.502 5.880
H(27) -0.072 0.285 0.398 6.120
H(28) -0.034 0.230 0.303 4.440
H(30) 0.278 0.208 0.274 5.280
H(31) 0.464 0.192 0.298 5.760
H(32) 0.549 0.077 0.358 5.640
H(33) 0.430 -0.037 0.343 5.760
H(34) 0.244 -0.024 0.326 5.160
H(36) -0.200 0.275 -0.025 4.200
H(37) -0.292 0.195 -0.123 5.520
H(38) -0.249 0.070 -0.143 5.160
H(39) -0.086 0.017 -0.073 5.880
H(40) 0.006 0.090 0.018 4.680
H(42) -0.123 0.316 0.157 4.680
H(43) -0.251 0.428 0.145 5.400
H(44) -0.230 0.519 0.066 5.520
H(45) -0.146 0.500 -0.019 4.680
H(46) -0.035 0.385 -0.014 4.320
H(48) 0.051 0.226 -0.060 5.880
H(49) 0.189 0.272 -0.104 7.560
H(50) 0.340 0.337 -0.038 7.320
H(51) 0.320 0.374 0.070 8.640
H(52) 0.181 0.329 0.114 7.200

loop_
_geom_angle_atom_site_label_1
_geom_angle_atom_site_label_2
_geom_angle_atom_site_label_3
_geom_angle
_geom_angle_publ_flag
O(1) C(1) O(2) 112.7(7) no
O(1) Re(2) O(2) 58.7(2) no
Re(1) C(1) O(1) 119.2(6) no
Re(1) C(1) O(2) 128.1(6) no
Re(2) O(1) C(1) 94.8(8) no
Re(2) O(2) C(1) 93.7(4) no
N(1a) Re(1) C(1) 86.8(4) no
N(1a) Re(1) C(4a) 99.1(6) no
N(1a) Re(1) C(8) 118.5(5) no
N(1a) Re(1) C(10) 99.0(4) no
C(1) Re(1) C(4b) 94.0(10) no
C(1) Re(1) C(7) 115.8(4) no
C(1) Re(1) C(9) 140.3(4) no
C(1) Re(1) C(11) 93.0(3) no
C(4b) Re(1) C(7) 111.0(10) no
C(4b) Re(1) C(9) 124.0(10) no
C(4b) Re(1) C(11) 144.0(10) no
C(4a) Re(1) C(8) 102.1(5) no
C(4a) Re(1) C(10) 159.0(5) no
C(7) Re(1) C(8) 35.7(3) no
C(7) Re(1) C(10) 59.4(3) no
C(8) Re(1) C(9) 35.5(3) no
C(8) Re(1) C(11) 59.6(3) no
C(9) Re(1) C(11) 60.1(3) no
P(1) Re(2) P(2) 178.94(7) no
P(1) Re(2) O(2) 88.90(10) no
P(1) Re(2) C(6) 90.1(2) no
P(2) Re(2) O(2) 91.60(10) no
P(2) Re(2) C(6) 88.9(2) no
O(1) Re(2) C(5) 103.9(3) no
N(1a) Re(1) C(4b) 82.0(10) no
N(1a) Re(1) C(7) 151.2(4) no
N(1a) Re(1) C(9) 91.5(4) no
N(1a) Re(1) C(11) 132.6(4) no
C(1) Re(1) C(4a) 86.8(5) no
C(1) Re(1) C(8) 150.8(4) no
C(1) Re(1) C(10) 105.0(3) no
C(4b) Re(1) C(4a) 18.0(10) no
C(4b) Re(1) C(8) 102.0(10) no
C(4b) Re(1) C(10) 160.0(10) no
C(4a) Re(1) C(7) 99.9(5) no
C(4a) Re(1) C(9) 132.5(5) no
C(4a) Re(1) C(11) 128.2(5) no
C(7) Re(1) C(9) 59.7(4) no
C(7) Re(1) C(11) 35.8(3) no
C(8) Re(1) C(10) 59.4(3) no
C(9) Re(1) C(10) 36.2(3) no
C(10) Re(1) C(11) 35.7(3) no
P(1) Re(2) O(1) 88.10(10) no
P(1) Re(2) C(5) 90.3(2) no
P(2) Re(2) O(1) 93.00(10) no
P(2) Re(2) C(5) 89.4(2) no
O(1) Re(2) C(6) 166.7(3) no
O(2) Re(2) C(5) 162.6(3) no
C(5) Re(2) C(6) 89.3(4) no
Re(2) P(1) C(23) 117.7(3) no
C(17) P(1) C(23) 103.7(4) no
C(23) P(1) C(29) 102.1(3) no
Re(2) P(2) C(41) 117.1(2) no
C(35) P(2) C(41) 103.2(3) no
C(41) P(2) C(47) 100.8(4) no
O(3a) O(3b) N(1a) 70(2) no
O(4b) O(4a) C(4a) 70(2) no
O(4a) O(4b) C(4b) 101(3) no
C(4b) O(4b) C(4a) 28.0(10) no
Re(1) N(1a) O(3b) 150.0(10) no
Re(1) C(4b) O(4b) 167(2) no
O(4a) C(4b) O(4b) 26.0(10) no
O(4b) C(4b) C(4a) 65(3) no
Re(1) C(4a) O(4b) 144.0(10) no
O(4a) C(4a) O(4b) 36.0(10) no
O(4b) C(4a) C(4b) 85(3) no
Re(2) C(6) O(6) 176.2(8) no
Re(1) C(7) C(11) 73.0(5) no
O(2) Re(2) C(6) 108.1(3) no
Re(2) P(1) C(17) 115.8(3) no
Re(2) P(1) C(29) 113.4(2) no
C(17) P(1) C(29) 102.1(4) no
Re(2) P(2) C(35) 117.7(3) no
Re(2) P(2) C(47) 114.0(2) no
C(35) P(2) C(47) 101.6(3) no
O(3b) O(3a) N(1a) 65(2) no
O(4b) O(4a) C(4b) 51(2) no
C(4b) O(4a) C(4a) 19.0(10) no
O(4a) O(4b) C(4a) 72(2) no
Re(1) N(1a) O(3a) 165.0(10) no
O(3a) N(1a) O(3b) 43.0(10) no
Re(1) C(4b) O(4a) 141(2) no
Re(1) C(4b) C(4a) 102(4) no
O(4a) C(4b) C(4a) 38(2) no
Re(1) C(4a) O(4a) 176.0(10) no
Re(1) C(4a) C(4b) 58(3) no
O(4a) C(4a) C(4b) 122(4) no
Re(2) C(5) O(5) 175.4(7) no
Re(1) C(7) C(8) 72.2(6) no
Re(1) C(7) C(12) 126.8(7) no
C(8) C(7) C(11) 108.6(9) no
C(11) C(7) C(12) 124.0(10) no
Re(1) C(8) C(9) 71.5(6) no
C(7) C(8) C(9) 108.5(9) no
C(9) C(8) C(13) 124.0(10) no
Re(1) C(9) C(10) 72.0(6) no
C(8) C(9) C(10) 107.4(10) no
C(10) C(9) C(14) 124.0(10) no
Re(1) C(10) C(11) 73.6(6) no
C(9) C(10) C(11) 109.0(9) no
C(11) C(10) C(15) 124.0(10) no
Re(1) C(11) C(10) 70.7(5) no
C(7) C(11) C(10) 106.5(8) no
C(10) C(11) C(16) 127.0(10) no
P(1) C(17) C(22) 116.2(6) no
C(17) C(18) C(19) 118.6(9) no
C(19) C(20) C(21) 118.6(9) no
C(17) C(22) C(21) 120.6(9) no
P(1) C(23) C(28) 120.9(6) no
C(23) C(24) C(25) 121.2(8) no
C(25) C(26) C(27) 119.6(8) no
C(23) C(28) C(27) 120.0(8) no
P(1) C(29) C(34) 123.5(6) no
C(29) C(30) C(31) 121.6(8) no
C(8) C(7) C(12) 126.0(10) no
Re(1) C(8) C(7) 72.1(5) no
Re(1) C(8) C(13) 126.3(7) no
C(7) C(8) C(13) 126.0(10) no
Re(1) C(9) C(8) 73.0(6) no
Re(1) C(9) C(14) 123.5(8) no
C(8) C(9) C(14) 127.0(10) no
Re(1) C(10) C(9) 71.8(6) no
Re(1) C(10) C(15) 123.5(7) no
C(9) C(10) C(15) 126.0(10) no
Re(1) C(11) C(7) 71.2(5) no
Re(1) C(11) C(16) 128.8(6) no
C(7) C(11) C(16) 125.0(10) no
P(1) C(17) C(18) 124.4(7) no
C(18) C(17) C(22) 119.3(8) no
C(18) C(19) C(20) 122.2(10) no
C(20) C(21) C(22) 120.5(9) no
P(1) C(23) C(24) 120.9(6) no
C(24) C(23) C(28) 118.2(7) no
C(24) C(25) C(26) 119.7(8) no
C(26) C(27) C(28) 121.3(9) no
P(1) C(29) C(30) 118.7(6) no
C(30) C(29) C(34) 117.8(7) no
C(30) C(31) C(32) 120.4(9) no
C(31) C(32) C(33) 118.6(8) no
C(29) C(34) C(33) 120.6(8) no
P(2) C(35) C(40) 117.3(6) no
C(35) C(36) C(37) 119.4(8) no
C(37) C(38) C(39) 119.2(8) no
C(35) C(40) C(39) 120.6(8) no
P(2) C(41) C(46) 122.5(6) no
C(41) C(42) C(43) 120.4(8) no
C(43) C(44) C(45) 121.0(8) no
C(41) C(46) C(45) 120.7(8) no
P(2) C(47) C(52) 119.7(6) no
C(47) C(48) C(49) 121.6(9) no
C(49) C(50) C(51) 119.7(10) no
C(47) C(52) C(51) 122.2(9) no
C(32) C(33) C(34) 121.1(8) no
P(2) C(35) C(36) 123.4(6) no
C(36) C(35) C(40) 119.2(7) no
C(36) C(37) C(38) 121.2(8) no
C(38) C(39) C(40) 120.3(8) no
P(2) C(41) C(42) 119.2(6) no
C(42) C(41) C(46) 118.2(7) no
C(42) C(43) C(44) 119.6(8) no
C(44) C(45) C(46) 120.1(8) no
P(2) C(47) C(48) 123.2(7) no
C(48) C(47) C(52) 117.1(8) no
C(48) C(49) C(50) 120.0(10) no
C(50) C(51) C(52) 119.0(10) no

loop_
_geom_bond_atom_site_label_1
_geom_bond_atom_site_label_2
_geom_bond_distance
_geom_bond_publ_flag
Re(1) N(1ab) 1.810(10) yes
Re(1) C(4b) 1.64(3) yes
Re(1) C(7) 2.306(9) yes
Re(1) C(9) 2.290(10) yes
Re(1) C(11) 2.328(9) yes
Re(2) P(2) 2.423(2) yes
Re(2) O(2) 2.215(5) yes
Re(2) C(6) 1.868(8) yes
P(1) C(23) 1.832(8) yes
P(2) C(35) 1.834(7) yes
P(2) C(47) 1.835(8) yes
O(2) C(1) 1.285(8) yes
O(3a) N(1ab) 1.270(10) yes
O(4a) O(4b) 0.72(3) yes
O(4a) C(4a) 1.16(2) yes
O(4b) C(4a) 1.14(3) yes
O(6) C(6) 1.168(9) yes
C(7) C(8) 1.410(10) no
C(7) C(12) 1.490(10) no
C(8) C(13) 1.500(10) no
C(9) C(14) 1.510(10) no
C(10) C(15) 1.510(10) no
C(17) C(18) 1.380(10) no
C(18) C(19) 1.390(10) no
Re(1) C(1) 2.105(8) yes
Re(1) C(4a) 1.870(10) yes
Re(1) C(8) 2.309(9) yes
Re(1) C(10) 2.290(9) yes
Re(2) P(1) 2.423(2) yes
Re(2) O(1) 2.180(5) yes
Re(2) C(5) 1.859(8) yes
P(1) C(17) 1.829(8) yes
P(1) C(29) 1.847(8) yes
P(2) C(41) 1.831(8) yes
O(1) C(1) 1.302(8) yes
O(3a) O(3b) 0.93(3) yes
O(3b) N(1ab) 1.23(3) yes
O(4a) C(4b) 1.57(3) yes
O(4b) C(4b) 1.25(3) yes
O(5) C(5) 1.177(9) yes
C(4b) C(4a) 0.61(3) no
C(7) C(11) 1.430(10) no
C(8) C(9) 1.400(10) no
C(9) C(10) 1.420(10) no
C(10) C(11) 1.420(10) no
C(11) C(16) 1.470(10) no
C(17) C(22) 1.390(10) no
C(19) C(20) 1.370(10) no
C(20) C(21) 1.370(10) no
C(23) C(24) 1.390(10) no
C(24) C(25) 1.380(10) no
C(26) C(27) 1.370(10) no
C(29) C(30) 1.380(10) no
C(30) C(31) 1.380(10) no
C(32) C(33) 1.370(10) no
C(35) C(36) 1.390(10) no
C(36) C(37) 1.390(10) no
C(38) C(39) 1.380(10) no
C(41) C(42) 1.400(10) no
C(42) C(43) 1.390(10) no
C(44) C(45) 1.360(10) no
C(47) C(48) 1.370(10) no
C(48) C(49) 1.410(10) no
C(50) C(51) 1.380(10) no
C(21) C(22) 1.380(10) no
C(23) C(28) 1.380(10) no
C(25) C(26) 1.360(10) no
C(27) C(28) 1.370(10) no
C(29) C(34) 1.380(10) no
C(31) C(32) 1.380(10) no
C(33) C(34) 1.390(10) no
C(35) C(40) 1.380(10) no
C(37) C(38) 1.370(10) no
C(39) C(40) 1.380(10) no
C(41) C(46) 1.400(10) no
C(43) C(44) 1.380(10) no
C(45) C(46) 1.370(10) no
C(47) C(52) 1.360(10) no
C(49) C(50) 1.350(10) no
C(51) C(52) 1.400(10) no
